data_4061660
loop_
_publ_author_name
'Baya, M.'
'Buil, M. L'
'Esteruelas, M. A.'
'O\~nate, E.'

_publ_section_title
;
The Cyclopentadienyl-Osmium Moiety as Template for the Formation of a
Dihydronaphtylphosphine by Coupling between Phenylacetylene and an
a-Alkenylphosphine
;
_journal_name_full Organometallics
_journal_paper_doi 10.1021/om050487q
_journal_year 2005
_chemical_formula_sum 'C46 H50 B Os P'
_chemical_formula_weight 834.84
_space_group_IT_number 2
_symmetry_cell_setting triclinic
_symmetry_space_group_name_Hall '-P 1'
_symmetry_space_group_name_H-M 'P -1'
_cell_angle_alpha 88.271(4)
_cell_angle_beta 80.540(3)
_cell_angle_gamma 89.024(3)
_cell_formula_units_Z 2
_cell_length_a 10.1242(17)
_cell_length_b 12.635(2)
_cell_length_c 14.459(2)
_cell_measurement_temperature 100(2)
_cell_volume 1823.4(5)
_diffrn_ambient_temperature 100(2)
_exptl_crystal_density_diffrn 1.521
_cod_database_code 4061660

loop_
_symmetry_equiv_pos_as_xyz
'x, y, z'
'-x, -y, -z'

loop_
_atom_site_label
_atom_site_type_symbol
_atom_site_fract_x
_atom_site_fract_y
_atom_site_fract_z
_atom_site_U_iso_or_equiv
_atom_site_adp_type
_atom_site_occupancy
_atom_site_symmetry_multiplicity
_atom_site_calc_flag
_atom_site_refinement_flags
_atom_site_disorder_assembly
_atom_site_disorder_group
Os Os 0.63215(3) 0.66811(3) 0.74488(2) 0.01627(8) Uani 1 1 d . . .
P P 0.64215(19) 0.84874(15) 0.76586(14) 0.0191(4) Uani 1 1 d . . .
B B 0.8101(8) 0.6894(7) 0.2653(6) 0.0196(19) Uani 1 1 d . . .
C1 C 0.4418(8) 0.7434(6) 0.8168(6) 0.0218(18) Uani 1 1 d . . .
H1 H 0.387(7) 0.757(6) 0.782(5) 0.026 Uiso 1 1 d . . .
C2 C 0.4476(7) 0.6343(6) 0.8414(6) 0.0213(18) Uani 1 1 d . . .
H2 H 0.404(7) 0.592(5) 0.810(5) 0.026 Uiso 1 1 d . . .
C3 C 0.5576(7) 0.5986(6) 0.8844(5) 0.0183(16) Uani 1 1 d . . .
C4 C 0.6427(7) 0.6757(6) 0.9070(5) 0.0179(16) Uani 1 1 d . . .
C5 C 0.7610(7) 0.6428(6) 0.9428(5) 0.0237(18) Uani 1 1 d . . .
H5 H 0.8208 0.6945 0.9574 0.028 Uiso 1 1 calc R . .
C6 C 0.7884(8) 0.5386(6) 0.9559(6) 0.030(2) Uani 1 1 d . . .
H6 H 0.8688 0.5175 0.9775 0.035 Uiso 1 1 calc R . .
C7 C 0.6964(8) 0.4604(6) 0.9373(5) 0.0283(19) Uani 1 1 d . . .
H7 H 0.7148 0.3877 0.9487 0.034 Uiso 1 1 calc R . .
C8 C 0.5842(7) 0.4885(6) 0.9038(5) 0.0211(17) Uani 1 1 d . . .
H8 H 0.5228 0.4361 0.8930 0.025 Uiso 1 1 calc R . .
C9 C 0.5738(8) 0.7789(6) 0.9434(5) 0.0223(18) Uani 1 1 d . . .
H9A H 0.501(7) 0.765(5) 0.995(5) 0.027 Uiso 1 1 d . . .
H9B H 0.654(7) 0.823(5) 0.964(5) 0.027 Uiso 1 1 d . . .
C10 C 0.5055(7) 0.8326(5) 0.8656(5) 0.0202(17) Uani 1 1 d . . .
C11 C 0.4097(7) 0.9223(6) 0.9008(6) 0.0280(19) Uani 1 1 d . . .
H11A H 0.3486 0.8978 0.9568 0.042 Uiso 1 1 calc R . .
H11B H 0.3579 0.9443 0.8518 0.042 Uiso 1 1 calc R . .
H11C H 0.4609 0.9824 0.9166 0.042 Uiso 1 1 calc R . .
C12 C 0.7906(7) 0.9060(6) 0.8016(5) 0.0230(18) Uani 1 1 d . . .
H12 H 0.7959 0.8724 0.8644 0.028 Uiso 1 1 calc R . .
C13 C 0.7823(8) 1.0264(6) 0.8182(6) 0.031(2) Uani 1 1 d . . .
H13A H 0.8611 1.0480 0.8439 0.047 Uiso 1 1 calc R . .
H13B H 0.7011 1.0427 0.8626 0.047 Uiso 1 1 calc R . .
H13C H 0.7796 1.0647 0.7586 0.047 Uiso 1 1 calc R . .
C14 C 0.9217(7) 0.8743(6) 0.7392(5) 0.0279(19) Uani 1 1 d . . .
H14A H 0.9225 0.9035 0.6756 0.042 Uiso 1 1 calc R . .
H14B H 0.9290 0.7969 0.7374 0.042 Uiso 1 1 calc R . .
H14C H 0.9975 0.9022 0.7648 0.042 Uiso 1 1 calc R . .
C15 C 0.5842(7) 0.9460(6) 0.6828(5) 0.0211(17) Uani 1 1 d . . .
H15 H 0.5681 1.0146 0.7157 0.025 Uiso 1 1 calc R . .
C16 C 0.4538(8) 0.9175(6) 0.6489(6) 0.030(2) Uani 1 1 d . . .
H16A H 0.4310 0.9729 0.6051 0.045 Uiso 1 1 calc R . .
H16B H 0.3814 0.9116 0.7027 0.045 Uiso 1 1 calc R . .
H16C H 0.4656 0.8497 0.6171 0.045 Uiso 1 1 calc R . .
C17 C 0.6922(8) 0.9653(6) 0.5962(5) 0.029(2) Uani 1 1 d . . .
H17A H 0.7058 0.9008 0.5596 0.043 Uiso 1 1 calc R . .
H17B H 0.7764 0.9841 0.6163 0.043 Uiso 1 1 calc R . .
H17C H 0.6633 1.0234 0.5573 0.043 Uiso 1 1 calc R . .
C18 C 0.8201(7) 0.6101(6) 0.6576(5) 0.0241(19) Uani 1 1 d . . .
H18 H 0.9065 0.6252 0.6710 0.029 Uiso 1 1 calc R . .
C19 C 0.7396(8) 0.5210(6) 0.6911(5) 0.0248(18) Uani 1 1 d . . .
H19 H 0.7641 0.4649 0.7305 0.030 Uiso 1 1 calc R . .
C20 C 0.6160(8) 0.5300(6) 0.6556(5) 0.0220(17) Uani 1 1 d . . .
H20 H 0.5447 0.4808 0.6666 0.026 Uiso 1 1 calc R . .
C21 C 0.6185(7) 0.6234(5) 0.6020(5) 0.0204(17) Uani 1 1 d . . .
H21 H 0.5480 0.6504 0.5717 0.024 Uiso 1 1 calc R . .
C22 C 0.7448(7) 0.6716(6) 0.6002(5) 0.0225(18) Uani 1 1 d . . .
H22 H 0.7742 0.7348 0.5662 0.027 Uiso 1 1 calc R . .
C23 C 0.8103(7) 0.5594(6) 0.2696(5) 0.0204(17) Uani 1 1 d . . .
C24 C 0.8738(7) 0.4931(6) 0.1994(5) 0.0219(17) Uani 1 1 d . . .
H24 H 0.9155 0.5242 0.1415 0.026 Uiso 1 1 calc R . .
C25 C 0.8780(7) 0.3840(6) 0.2114(6) 0.0278(19) Uani 1 1 d . . .
H25 H 0.9224 0.3417 0.1622 0.033 Uiso 1 1 calc R . .
C26 C 0.8175(8) 0.3363(6) 0.2948(6) 0.030(2) Uani 1 1 d . . .
H26 H 0.8218 0.2617 0.3042 0.035 Uiso 1 1 calc R . .
C27 C 0.7510(7) 0.3996(6) 0.3640(5) 0.0251(19) Uani 1 1 d . . .
H27 H 0.7068 0.3682 0.4210 0.030 Uiso 1 1 calc R . .
C28 C 0.7483(7) 0.5085(6) 0.3509(5) 0.0241(18) Uani 1 1 d . . .
H28 H 0.7020 0.5501 0.3999 0.029 Uiso 1 1 calc R . .
C29 C 0.8827(7) 0.7470(5) 0.1651(5) 0.0189(17) Uani 1 1 d . . .
C30 C 1.0092(7) 0.7152(5) 0.1184(5) 0.0207(17) Uani 1 1 d . . .
H30 H 1.0546 0.6581 0.1443 0.025 Uiso 1 1 calc R . .
C31 C 1.0690(8) 0.7637(6) 0.0366(5) 0.0242(18) Uani 1 1 d . . .
H31 H 1.1530 0.7375 0.0061 0.029 Uiso 1 1 calc R . .
C32 C 1.0107(7) 0.8494(6) -0.0027(5) 0.0244(18) Uani 1 1 d . . .
H32 H 1.0531 0.8826 -0.0594 0.029 Uiso 1 1 calc R . .
C33 C 0.8894(8) 0.8854(6) 0.0428(5) 0.0230(18) Uani 1 1 d . . .
H33 H 0.8482 0.9460 0.0187 0.028 Uiso 1 1 calc R . .
C34 C 0.8272(8) 0.8344(6) 0.1227(5) 0.0206(17) Uani 1 1 d . . .
H34 H 0.7416 0.8597 0.1509 0.025 Uiso 1 1 calc R . .
C35 C 0.8934(7) 0.7313(6) 0.3440(5) 0.0241(18) Uani 1 1 d . . .
C36 C 0.9733(7) 0.6669(6) 0.3924(6) 0.0285(19) Uani 1 1 d . . .
H36 H 0.9778 0.5932 0.3806 0.034 Uiso 1 1 calc R . .
C37 C 1.0467(7) 0.7048(7) 0.4571(6) 0.029(2) Uani 1 1 d . . .
H37 H 1.1001 0.6575 0.4881 0.034 Uiso 1 1 calc R . .
C38 C 1.0421(8) 0.8102(7) 0.4761(6) 0.033(2) Uani 1 1 d . . .
H38 H 1.0910 0.8364 0.5211 0.039 Uiso 1 1 calc R . .
C39 C 0.9662(8) 0.8780(7) 0.4297(6) 0.037(2) Uani 1 1 d . . .
H39 H 0.9644 0.9515 0.4417 0.044 Uiso 1 1 calc R . .
C40 C 0.8916(8) 0.8395(6) 0.3650(5) 0.027(2) Uani 1 1 d . . .
H40 H 0.8385 0.8875 0.3345 0.032 Uiso 1 1 calc R . .
C41 C 0.6503(7) 0.7254(5) 0.2874(5) 0.0185(16) Uani 1 1 d . . .
C42 C 0.5693(7) 0.7172(5) 0.2189(5) 0.0198(17) Uani 1 1 d . . .
H42 H 0.6097 0.6967 0.1579 0.024 Uiso 1 1 calc R . .
C43 C 0.4332(8) 0.7375(6) 0.2352(6) 0.0238(18) Uani 1 1 d . . .
H43 H 0.3833 0.7344 0.1852 0.029 Uiso 1 1 calc R . .
C44 C 0.3687(8) 0.7623(6) 0.3243(6) 0.0248(18) Uani 1 1 d . . .
H44 H 0.2744 0.7731 0.3370 0.030 Uiso 1 1 calc R . .
C45 C 0.4461(8) 0.7707(6) 0.3941(5) 0.0265(19) Uani 1 1 d . . .
H45 H 0.4050 0.7882 0.4558 0.032 Uiso 1 1 calc R . .
C46 C 0.5836(8) 0.7537(6) 0.3745(5) 0.0239(18) Uani 1 1 d . . .
H46 H 0.6344 0.7619 0.4235 0.029 Uiso 1 1 calc R . .

loop_
_atom_site_aniso_label
_atom_site_aniso_U_11
_atom_site_aniso_U_22
_atom_site_aniso_U_33
_atom_site_aniso_U_23
_atom_site_aniso_U_13
_atom_site_aniso_U_12
Os 0.01739(15) 0.01587(14) 0.01498(15) -0.00068(11) -0.00109(10) 0.00140(10)
P 0.0210(11) 0.0194(10) 0.0166(11) -0.0005(8) -0.0020(8) 0.0021(8)
B 0.016(4) 0.023(5) 0.019(5) -0.007(4) -0.001(4) -0.004(4)
C1 0.018(4) 0.027(5) 0.021(5) 0.002(4) -0.004(3) 0.001(3)
C2 0.015(4) 0.022(4) 0.027(5) -0.002(3) -0.002(3) -0.003(3)
C3 0.024(4) 0.021(4) 0.009(4) 0.001(3) -0.001(3) 0.004(3)
C4 0.016(4) 0.027(4) 0.009(4) 0.000(3) 0.003(3) 0.004(3)
C5 0.025(4) 0.028(5) 0.018(4) -0.001(3) -0.005(3) -0.006(4)
C6 0.024(5) 0.037(5) 0.028(5) 0.002(4) -0.006(4) 0.010(4)
C7 0.031(5) 0.032(5) 0.017(4) -0.003(4) 0.009(3) 0.009(4)
C8 0.018(4) 0.026(4) 0.017(4) -0.002(3) 0.006(3) 0.001(3)
C9 0.018(4) 0.030(5) 0.018(4) 0.002(4) -0.001(3) 0.002(3)
C10 0.030(4) 0.015(4) 0.018(4) -0.001(3) -0.009(3) -0.003(3)
C11 0.031(5) 0.020(4) 0.033(5) -0.007(4) -0.003(4) 0.007(4)
C12 0.026(4) 0.027(4) 0.015(4) 0.001(3) 0.000(3) 0.008(3)
C13 0.044(5) 0.021(4) 0.031(5) 0.000(4) -0.014(4) -0.002(4)
C14 0.026(5) 0.024(4) 0.031(5) 0.002(4) 0.001(4) -0.001(4)
C15 0.024(4) 0.017(4) 0.023(4) -0.001(3) -0.006(3) 0.008(3)
C16 0.032(5) 0.026(5) 0.036(5) 0.001(4) -0.020(4) 0.000(4)
C17 0.038(5) 0.028(5) 0.021(5) 0.006(4) -0.010(4) 0.001(4)
C18 0.014(4) 0.026(4) 0.031(5) -0.008(4) 0.002(3) 0.000(3)
C19 0.031(5) 0.017(4) 0.023(5) 0.000(3) 0.004(4) 0.008(3)
C20 0.027(4) 0.018(4) 0.020(4) -0.007(3) -0.001(3) -0.005(3)
C21 0.019(4) 0.017(4) 0.027(5) -0.004(3) -0.009(3) 0.004(3)
C22 0.029(5) 0.017(4) 0.016(4) -0.003(3) 0.012(3) 0.005(3)
C23 0.018(4) 0.015(4) 0.029(5) 0.004(3) -0.007(3) 0.003(3)
C24 0.019(4) 0.021(4) 0.026(5) 0.003(3) -0.006(3) 0.003(3)
C25 0.020(4) 0.029(5) 0.034(5) -0.005(4) -0.006(4) 0.008(4)
C26 0.025(5) 0.019(4) 0.049(6) 0.001(4) -0.018(4) 0.006(4)
C27 0.024(4) 0.032(5) 0.019(4) 0.008(4) -0.007(3) -0.006(4)
C28 0.021(4) 0.026(4) 0.025(5) 0.004(4) -0.006(3) 0.008(3)
C29 0.023(4) 0.016(4) 0.020(4) -0.002(3) -0.009(3) -0.001(3)
C30 0.029(4) 0.012(4) 0.021(4) 0.001(3) -0.003(3) 0.004(3)
C31 0.023(4) 0.020(4) 0.028(5) -0.003(3) 0.001(3) 0.006(3)
C32 0.022(4) 0.030(5) 0.021(4) -0.001(4) -0.002(3) -0.004(4)
C33 0.032(5) 0.019(4) 0.019(4) -0.007(3) -0.008(4) 0.002(3)
C34 0.026(4) 0.017(4) 0.018(4) -0.006(3) -0.002(3) 0.000(3)
C35 0.022(4) 0.028(5) 0.022(5) -0.005(4) 0.000(3) 0.001(3)
C36 0.020(4) 0.034(5) 0.030(5) -0.001(4) 0.000(4) -0.002(4)
C37 0.019(4) 0.039(5) 0.026(5) -0.002(4) 0.000(3) 0.002(4)
C38 0.022(5) 0.058(6) 0.018(5) -0.008(4) -0.001(4) -0.013(4)
C39 0.032(5) 0.043(6) 0.034(6) -0.010(4) 0.003(4) -0.012(4)
C40 0.028(5) 0.036(5) 0.013(4) -0.001(4) 0.008(3) -0.007(4)
C41 0.022(4) 0.011(4) 0.020(4) 0.001(3) 0.003(3) 0.002(3)
C42 0.022(4) 0.006(3) 0.028(5) -0.002(3) 0.003(3) -0.002(3)
C43 0.025(4) 0.018(4) 0.028(5) -0.003(3) -0.005(4) 0.001(3)
C44 0.018(4) 0.019(4) 0.035(5) 0.001(4) 0.005(4) 0.006(3)
C45 0.037(5) 0.017(4) 0.020(5) 0.002(3) 0.013(4) 0.012(4)
C46 0.032(5) 0.019(4) 0.022(5) 0.005(3) -0.009(4) 0.000(3)

loop_
_geom_bond_atom_site_label_1
_geom_bond_atom_site_label_2
_geom_bond_distance
_geom_bond_site_symmetry_2
_geom_bond_publ_flag
Os C2 2.180(8) . ?
Os C21 2.185(7) . ?
Os C3 2.197(7) . ?
Os C22 2.211(7) . ?
Os C20 2.226(7) . ?
Os C18 2.229(8) . ?
Os C19 2.233(7) . ?
Os C1 2.244(8) . ?
Os P 2.317(2) . ?
Os C4 2.369(7) . ?
P C12 1.834(7) . ?
P C10 1.836(8) . ?
P C15 1.847(7) . ?
B C35 1.629(11) . ?
B C23 1.642(11) . ?
B C41 1.655(11) . ?
B C29 1.666(11) . ?
C1 C2 1.416(10) . ?
C1 C10 1.552(10) . ?
C1 H1 0.82(6) . ?
C2 C3 1.423(9) . ?
C2 H2 0.89(6) . ?
C3 C4 1.392(9) . ?
C3 C8 1.440(9) . ?
C4 C5 1.431(9) . ?
C4 C9 1.534(10) . ?
C5 C6 1.355(10) . ?
C5 H5 0.9500 . ?
C6 C7 1.430(10) . ?
C6 H6 0.9500 . ?
C7 C8 1.345(9) . ?
C7 H7 0.9500 . ?
C8 H8 0.9500 . ?
C9 C10 1.548(10) . ?
C9 H9A 0.98(7) . ?
C9 H9B 1.08(6) . ?
C10 C11 1.523(10) . ?
C11 H11A 0.9800 . ?
C11 H11B 0.9800 . ?
C11 H11C 0.9800 . ?
C12 C14 1.532(10) . ?
C12 C13 1.546(9) . ?
C12 H12 1.0000 . ?
C13 H13A 0.9800 . ?
C13 H13B 0.9800 . ?
C13 H13C 0.9800 . ?
C14 H14A 0.9800 . ?
C14 H14B 0.9800 . ?
C14 H14C 0.9800 . ?
C15 C16 1.535(9) . ?
C15 C17 1.538(10) . ?
C15 H15 1.0000 . ?
C16 H16A 0.9800 . ?
C16 H16B 0.9800 . ?
C16 H16C 0.9800 . ?
C17 H17A 0.9800 . ?
C17 H17B 0.9800 . ?
C17 H17C 0.9800 . ?
C18 C22 1.423(10) . ?
C18 C19 1.426(9) . ?
C18 H18 0.9500 . ?
C19 C20 1.431(9) . ?
C19 H19 0.9500 . ?
C20 C21 1.391(9) . ?
C20 H20 0.9500 . ?
C21 C22 1.422(9) . ?
C21 H21 0.9500 . ?
C22 H22 0.9500 . ?
C23 C28 1.385(10) . ?
C23 C24 1.401(10) . ?
C24 C25 1.386(9) . ?
C24 H24 0.9500 . ?
C25 C26 1.385(11) . ?
C25 H25 0.9500 . ?
C26 C27 1.378(11) . ?
C26 H26 0.9500 . ?
C27 C28 1.384(9) . ?
C27 H27 0.9500 . ?
C28 H28 0.9500 . ?
C29 C34 1.401(9) . ?
C29 C30 1.404(10) . ?
C30 C31 1.369(10) . ?
C30 H30 0.9500 . ?
C31 C32 1.377(9) . ?
C31 H31 0.9500 . ?
C32 C33 1.372(10) . ?
C32 H32 0.9500 . ?
C33 C34 1.369(10) . ?
C33 H33 0.9500 . ?
C34 H34 0.9500 . ?
C35 C36 1.392(9) . ?
C35 C40 1.409(10) . ?
C36 C37 1.386(10) . ?
C36 H36 0.9500 . ?
C37 C38 1.367(10) . ?
C37 H37 0.9500 . ?
C38 C39 1.373(11) . ?
C38 H38 0.9500 . ?
C39 C40 1.398(10) . ?
C39 H39 0.9500 . ?
C40 H40 0.9500 . ?
C41 C46 1.382(10) . ?
C41 C42 1.393(9) . ?
C42 C43 1.381(10) . ?
C42 H42 0.9500 . ?
C43 C44 1.387(10) . ?
C43 H43 0.9500 . ?
C44 C45 1.384(10) . ?
C44 H44 0.9500 . ?
C45 C46 1.389(10) . ?
C45 H45 0.9500 . ?
C46 H46 0.9500 . ?
